data_1553940
loop_
_publ_author_name
'Yang, Qi'
'Liu, Liang'
'Chi, Yue'
'Hao, Wei'
'Zhang, Wen-Xiong'
'Xi, Zhenfeng'

_publ_section_title
;
 Rhodium-catalyzed intramolecular carbosilylation of alkynes via
 C(sp3)--Si bond cleavage
;
_journal_issue 5
_journal_name_full 'Organic Chemistry Frontiers'
_journal_page_first 860
_journal_paper_doi 10.1039/C7QO00927E
_journal_volume 5
_journal_year 2018
_chemical_formula_moiety 'C21 H20 Si'
_chemical_formula_sum 'C21 H20 Si'
_chemical_formula_weight 300.46
_space_group_crystal_system monoclinic
_space_group_IT_number 14
_space_group_name_Hall '-P 2yn'
_space_group_name_H-M_alt 'P 1 21/n 1'
_atom_sites_solution_hydrogens geom
_atom_sites_solution_primary direct
_atom_sites_solution_secondary difmap
_audit_creation_date 2016-09-06
_audit_creation_method
;
Olex2 1.2
(compiled 2016.08.25 svn.r3337 for OlexSys, GUI svn.r5221)
;
_audit_update_record
;
2017-07-05 deposited with the CCDC.
2017-12-04 downloaded from the CCDC.
;
_cell_angle_alpha 90.00
_cell_angle_beta 96.731(6)
_cell_angle_gamma 90.00
_cell_formula_units_Z 4
_cell_length_a 12.2864(7)
_cell_length_b 9.5206(6)
_cell_length_c 14.4288(8)
_cell_measurement_reflns_used 5019
_cell_measurement_temperature 180.00(10)
_cell_measurement_theta_max 27.7130
_cell_measurement_theta_min 3.3120
_cell_volume 1676.16(17)
_computing_cell_refinement
;
CrysAlisPro, Agilent Technologies,
Version 1.171.36.32 (release 02-08-2013 CrysAlis171 .NET)
(compiled Aug  2 2013,16:46:58)
;
_computing_data_collection
;
CrysAlisPro, Agilent Technologies,
Version 1.171.36.32 (release 02-08-2013 CrysAlis171 .NET)
(compiled Aug  2 2013,16:46:58)
;
_computing_data_reduction
;
CrysAlisPro, Agilent Technologies,
Version 1.171.36.32 (release 02-08-2013 CrysAlis171 .NET)
(compiled Aug  2 2013,16:46:58)
;
_computing_molecular_graphics 'Olex2 (Dolomanov et al., 2009)'
_computing_publication_material 'Olex2 (Dolomanov et al., 2009)'
_computing_structure_refinement 'ShelXL (Sheldrick, 2015)'
_computing_structure_solution 'ShelXS (Sheldrick, 2008)'
_diffrn_ambient_temperature 180.00(10)
_diffrn_detector_area_resol_mean 10.3914
_diffrn_measured_fraction_theta_full 0.999
_diffrn_measured_fraction_theta_max 0.999
_diffrn_measurement_details
;
#__ type_ start__ end____ width___ exp.time_
  1 omega  -26.00   44.00   1.0000    4.0000
omega____ theta____ kappa____ phi______ frames
    -       10.5454  -77.0000 -150.0000 70

#__ type_ start__ end____ width___ exp.time_
  2 omega  -15.00   82.00   1.0000    4.0000
omega____ theta____ kappa____ phi______ frames
    -       10.5454   38.0000   90.0000 97

#__ type_ start__ end____ width___ exp.time_
  3 omega  -52.00   23.00   1.0000    4.0000
omega____ theta____ kappa____ phi______ frames
    -       10.5454  -57.0000  120.0000 75

#__ type_ start__ end____ width___ exp.time_
  4 omega  -16.00   26.00   1.0000    4.0000
omega____ theta____ kappa____ phi______ frames
    -      -11.6392  -99.0000   60.0000 42

#__ type_ start__ end____ width___ exp.time_
  5 omega  -38.00   50.00   1.0000    4.0000
omega____ theta____ kappa____ phi______ frames
    -      -11.6392   38.0000  -30.0000 88

#__ type_ start__ end____ width___ exp.time_
  6 omega -102.00  -77.00   1.0000    4.0000
omega____ theta____ kappa____ phi______ frames
    -      -11.6392 -178.0000  -90.0000 25

#__ type_ start__ end____ width___ exp.time_
  7 omega  -88.00   15.00   1.0000    4.0000
omega____ theta____ kappa____ phi______ frames
    -      -11.6392  -38.0000  150.0000 103
;
_diffrn_measurement_device_type 'SuperNova, Dual, Cu at zero, Atlas'
_diffrn_measurement_method '\w scans'
_diffrn_orient_matrix_UB_11 0.0276611000
_diffrn_orient_matrix_UB_12 -0.0598414000
_diffrn_orient_matrix_UB_13 -0.0148932000
_diffrn_orient_matrix_UB_21 -0.0151594000
_diffrn_orient_matrix_UB_22 0.0194005000
_diffrn_orient_matrix_UB_23 -0.0471947000
_diffrn_orient_matrix_UB_31 0.0488406000
_diffrn_orient_matrix_UB_32 0.0399005000
_diffrn_orient_matrix_UB_33 0.0006576000
_diffrn_radiation_monochromator mirror
_diffrn_radiation_type MoK\a
_diffrn_radiation_wavelength 0.71073
_diffrn_reflns_av_R_equivalents 0.0502
_diffrn_reflns_av_unetI/netI 0.0344
_diffrn_reflns_limit_h_max 15
_diffrn_reflns_limit_h_min -15
_diffrn_reflns_limit_k_max 11
_diffrn_reflns_limit_k_min -11
_diffrn_reflns_limit_l_max 17
_diffrn_reflns_limit_l_min -17
_diffrn_reflns_number 19569
_diffrn_reflns_theta_full 26.02
_diffrn_reflns_theta_max 26.02
_diffrn_reflns_theta_min 2.84
_diffrn_source 'SuperNova (Mo) X-ray Source'
_exptl_absorpt_coefficient_mu 0.135
_exptl_absorpt_correction_T_max 1.00000
_exptl_absorpt_correction_T_min 0.57914
_exptl_absorpt_correction_type multi-scan
_exptl_absorpt_process_details
;
CrysAlisPro, Agilent Technologies,
Version 1.171.36.32 (release 02-08-2013 CrysAlis171 .NET)
(compiled Aug  2 2013,16:46:58)
Empirical absorption correction using spherical harmonics,
 implemented in SCALE3 ABSPACK scaling algorithm.
;
_exptl_crystal_colour 'clear light colourless'
_exptl_crystal_colour_lustre clear
_exptl_crystal_colour_modifier light
_exptl_crystal_colour_primary colourless
_exptl_crystal_density_diffrn 1.191
_exptl_crystal_density_method 'not measured'
_exptl_crystal_description block
_exptl_crystal_F_000 640
_exptl_crystal_size_max 0.05
_exptl_crystal_size_mid 0.05
_exptl_crystal_size_min 0.05
_refine_diff_density_max 0.236
_refine_diff_density_min -0.273
_refine_diff_density_rms 0.044
_refine_ls_extinction_method none
_refine_ls_goodness_of_fit_ref 1.074
_refine_ls_hydrogen_treatment constr
_refine_ls_matrix_type full
_refine_ls_number_parameters 202
_refine_ls_number_reflns 3304
_refine_ls_number_restraints 0
_refine_ls_restrained_S_all 1.074
_refine_ls_R_factor_all 0.0575
_refine_ls_R_factor_gt 0.0407
_refine_ls_shift/su_max 0.000
_refine_ls_shift/su_mean 0.000
_refine_ls_structure_factor_coef Fsqd
_refine_ls_weighting_details 'calc w=1/[\s^2^(Fo^2^)+(0.0415P)^2^+0.7241P] where P=(Fo^2^+2Fc^2^)/3'
_refine_ls_weighting_scheme calc
_refine_ls_wR_factor_gt 0.0958
_refine_ls_wR_factor_ref 0.1069
_reflns_number_gt 2605
_reflns_number_total 3304
_reflns_threshold_expression >2sigma(I)
_cod_data_source_file c7qo00927e2.cif
_cod_data_source_block exp_7582
_cod_original_cell_volume 1676.15(17)
_cod_database_code 1553940
_chemical_oxdiff_formula C22H20N2O3U1
_reflns_odcompleteness_completeness 99.77
_reflns_odcompleteness_iscentric 1
_reflns_odcompleteness_theta 25.97
_olex2_refinement_description
;
1. Fixed Uiso
 At 1.2 times of:
  All C(H) groups
 At 1.5 times of:
  All C(H,H,H) groups
2.a Aromatic/amide H refined with riding coordinates:
 C2(H2), C3(H3), C4(H4), C7(H7), C8(H8), C9(H9), C15(H15), C16(H16), C17(H17),
 C18(H18), C19(H19)
2.b Idealised Me refined as rotating group:
 C13(H13A,H13B,H13C), C20(H20A,H20B,H20C), C21(H21A,H21B,H21C)
;
_olex2_submission_special_instructions 'No special instructions were received'

loop_
_space_group_symop_id
_space_group_symop_operation_xyz
1 'x, y, z'
2 '-x+1/2, y+1/2, -z+1/2'
3 '-x, -y, -z'
4 'x-1/2, -y-1/2, z-1/2'

loop_
_atom_site_label
_atom_site_type_symbol
_atom_site_fract_x
_atom_site_fract_y
_atom_site_fract_z
_atom_site_U_iso_or_equiv
_atom_site_adp_type
_atom_site_occupancy
_atom_site_calc_flag
_atom_site_refinement_flags_posn
Si1 Si 0.25275(4) 0.59751(5) 0.14965(4) 0.02745(15) Uani 1 d .
C1 C 0.35832(14) 0.58564(18) 0.25258(12) 0.0259(4) Uani 1 d .
C2 C 0.37263(17) 0.6572(2) 0.33601(13) 0.0341(4) Uani 1 d .
H2 H 0.3206 0.7228 0.3495 0.041 Uiso 1 calc R
C3 C 0.46503(18) 0.6322(2) 0.40088(13) 0.0409(5) Uani 1 d .
H3 H 0.4730 0.6804 0.4573 0.049 Uiso 1 calc R
C4 C 0.54307(17) 0.5383(2) 0.38223(13) 0.0383(5) Uani 1 d .
H4 H 0.6037 0.5235 0.4261 0.046 Uiso 1 calc R
C5 C 0.53336(15) 0.46305(19) 0.29741(12) 0.0286(4) Uani 1 d .
C6 C 0.43945(14) 0.48637(18) 0.23299(12) 0.0244(4) Uani 1 d .
C7 C 0.61477(15) 0.37032(19) 0.27210(13) 0.0322(4) Uani 1 d .
H7 H 0.6764 0.3513 0.3141 0.039 Uiso 1 calc R
C8 C 0.60300(15) 0.30894(19) 0.18638(14) 0.0335(4) Uani 1 d .
H8 H 0.6582 0.2505 0.1698 0.040 Uiso 1 calc R
C9 C 0.50921(14) 0.33181(19) 0.12223(13) 0.0296(4) Uani 1 d .
H9 H 0.5039 0.2888 0.0640 0.036 Uiso 1 calc R
C10 C 0.42517(13) 0.41684(17) 0.14417(12) 0.0235(4) Uani 1 d .
C11 C 0.32095(13) 0.45503(18) 0.08574(12) 0.0252(4) Uani 1 d .
C12 C 0.28126(14) 0.39985(19) 0.00278(12) 0.0271(4) Uani 1 d .
C13 C 0.17719(16) 0.4542(2) -0.05157(15) 0.0449(5) Uani 1 d .
H13A H 0.1459 0.5258 -0.0160 0.067 Uiso 1 calc GR
H13B H 0.1259 0.3785 -0.0635 0.067 Uiso 1 calc GR
H13C H 0.1937 0.4930 -0.1097 0.067 Uiso 1 calc GR
C14 C 0.33101(13) 0.28283(19) -0.04661(12) 0.0252(4) Uani 1 d .
C15 C 0.33211(14) 0.14546(19) -0.01392(12) 0.0291(4) Uani 1 d .
H15 H 0.3037 0.1254 0.0416 0.035 Uiso 1 calc R
C16 C 0.37507(15) 0.0385(2) -0.06323(13) 0.0319(4) Uani 1 d .
H16 H 0.3754 -0.0529 -0.0405 0.038 Uiso 1 calc R
C17 C 0.41743(16) 0.0659(2) -0.14559(14) 0.0342(4) Uani 1 d .
H17 H 0.4465 -0.0065 -0.1783 0.041 Uiso 1 calc R
C18 C 0.41634(16) 0.2019(2) -0.17914(14) 0.0362(5) Uani 1 d .
H18 H 0.4450 0.2214 -0.2346 0.043 Uiso 1 calc R
C19 C 0.37274(15) 0.3086(2) -0.13031(13) 0.0314(4) Uani 1 d .
H19 H 0.3713 0.3996 -0.1539 0.038 Uiso 1 calc R
C20 C 0.25384(19) 0.7724(2) 0.09267(15) 0.0443(5) Uani 1 d .
H20A H 0.3279 0.7984 0.0857 0.066 Uiso 1 calc GR
H20B H 0.2225 0.8410 0.1305 0.066 Uiso 1 calc GR
H20C H 0.2117 0.7683 0.0324 0.066 Uiso 1 calc GR
C21 C 0.11333(16) 0.5566(3) 0.18091(17) 0.0480(6) Uani 1 d .
H21A H 0.0623 0.5530 0.1252 0.072 Uiso 1 calc GR
H21B H 0.0912 0.6283 0.2216 0.072 Uiso 1 calc GR
H21C H 0.1146 0.4674 0.2120 0.072 Uiso 1 calc GR

loop_
_atom_site_aniso_label
_atom_site_aniso_U_11
_atom_site_aniso_U_22
_atom_site_aniso_U_33
_atom_site_aniso_U_23
_atom_site_aniso_U_13
_atom_site_aniso_U_12
Si1 0.0250(3) 0.0244(3) 0.0335(3) -0.0001(2) 0.0060(2) 0.0046(2)
C1 0.0292(9) 0.0229(9) 0.0271(9) 0.0036(7) 0.0099(8) -0.0022(7)
C2 0.0447(11) 0.0311(10) 0.0297(10) -0.0001(8) 0.0172(9) -0.0008(9)
C3 0.0573(14) 0.0433(12) 0.0228(9) -0.0031(8) 0.0077(9) -0.0064(10)
C4 0.0460(12) 0.0421(12) 0.0253(10) 0.0041(9) -0.0015(9) -0.0028(10)
C5 0.0325(10) 0.0266(10) 0.0259(9) 0.0074(7) 0.0006(8) -0.0041(8)
C6 0.0276(9) 0.0205(9) 0.0260(9) 0.0052(7) 0.0062(7) -0.0029(7)
C7 0.0287(10) 0.0284(10) 0.0373(11) 0.0075(8) -0.0063(8) 0.0010(8)
C8 0.0261(9) 0.0247(10) 0.0482(12) -0.0023(9) -0.0022(8) 0.0027(8)
C9 0.0246(9) 0.0253(10) 0.0379(10) -0.0080(8) -0.0012(8) 0.0001(7)
C10 0.0218(8) 0.0197(9) 0.0289(9) 0.0006(7) 0.0027(7) -0.0021(7)
C11 0.0212(8) 0.0239(9) 0.0307(9) -0.0001(7) 0.0039(7) 0.0005(7)
C12 0.0222(9) 0.0271(9) 0.0315(10) 0.0003(8) 0.0006(7) 0.0000(7)
C13 0.0346(11) 0.0496(13) 0.0471(12) -0.0113(10) -0.0089(10) 0.0122(10)
C14 0.0188(8) 0.0280(10) 0.0275(9) -0.0043(7) -0.0023(7) -0.0026(7)
C15 0.0299(10) 0.0329(10) 0.0244(9) 0.0028(8) 0.0032(8) 0.0003(8)
C16 0.0353(10) 0.0247(10) 0.0361(10) 0.0020(8) 0.0062(8) 0.0001(8)
C17 0.0357(10) 0.0283(10) 0.0408(11) -0.0058(8) 0.0129(9) -0.0006(8)
C18 0.0397(11) 0.0350(11) 0.0369(11) -0.0024(9) 0.0177(9) -0.0079(9)
C19 0.0331(10) 0.0249(10) 0.0368(10) 0.0018(8) 0.0071(8) -0.0056(8)
C20 0.0582(14) 0.0314(11) 0.0425(12) 0.0060(9) 0.0030(10) 0.0091(10)
C21 0.0284(11) 0.0523(14) 0.0653(15) -0.0061(11) 0.0137(10) 0.0046(10)

loop_
_atom_type_symbol
_atom_type_description
_atom_type_scat_dispersion_real
_atom_type_scat_dispersion_imag
_atom_type_scat_source
C C 0.0033 0.0016 'International Tables Vol C Tables 4.2.6.8 and 6.1.1.4'
H H 0.0000 0.0000 'International Tables Vol C Tables 4.2.6.8 and 6.1.1.4'
Si Si 0.0817 0.0704 'International Tables Vol C Tables 4.2.6.8 and 6.1.1.4'

loop_
_geom_angle_atom_site_label_1
_geom_angle_atom_site_label_2
_geom_angle_atom_site_label_3
_geom_angle
C1 Si1 C11 92.21(8)
C1 Si1 C20 111.58(9)
C1 Si1 C21 111.68(9)
C20 Si1 C11 113.62(9)
C20 Si1 C21 110.44(11)
C21 Si1 C11 116.15(9)
C2 C1 Si1 132.43(15)
C2 C1 C6 118.75(17)
C6 C1 Si1 108.71(13)
C1 C2 C3 120.61(18)
C4 C3 C2 120.86(18)
C3 C4 C5 121.02(19)
C4 C5 C6 118.07(17)
C4 C5 C7 123.41(17)
C6 C5 C7 118.46(16)
C1 C6 C10 117.89(16)
C5 C6 C1 120.68(16)
C5 C6 C10 121.36(16)
C8 C7 C5 120.00(17)
C7 C8 C9 121.53(17)
C10 C9 C8 121.16(17)
C6 C10 C11 113.52(15)
C9 C10 C6 117.38(16)
C9 C10 C11 129.01(16)
C10 C11 Si1 107.40(12)
C12 C11 Si1 125.38(13)
C12 C11 C10 127.21(16)
C11 C12 C13 121.63(17)
C11 C12 C14 126.20(16)
C14 C12 C13 112.16(15)
C15 C14 C12 121.93(15)
C19 C14 C12 119.82(16)
C19 C14 C15 118.16(16)
C16 C15 C14 120.51(16)
C17 C16 C15 120.72(17)
C16 C17 C18 119.38(17)
C19 C18 C17 119.97(17)
C18 C19 C14 121.25(17)

loop_
_geom_bond_atom_site_label_1
_geom_bond_atom_site_label_2
_geom_bond_distance
Si1 C1 1.8572(19)
Si1 C11 1.8904(17)
Si1 C20 1.858(2)
Si1 C21 1.863(2)
C1 C2 1.377(3)
C1 C6 1.426(2)
C2 C3 1.404(3)
C3 C4 1.361(3)
C4 C5 1.411(3)
C5 C6 1.412(2)
C5 C7 1.414(3)
C6 C10 1.435(2)
C7 C8 1.360(3)
C8 C9 1.408(3)
C9 C10 1.378(2)
C10 C11 1.493(2)
C11 C12 1.345(2)
C12 C13 1.511(3)
C12 C14 1.492(2)
C14 C15 1.390(3)
C14 C19 1.388(2)
C15 C16 1.382(3)
C16 C17 1.377(3)
C17 C18 1.382(3)
C18 C19 1.380(3)
